data_2227013
loop_
_publ_author_name
'Liu, Ti-Lou'
'Deng, Ji-Hua'
'Sun, Shuang-Jiao'

_publ_section_title
;
 Tetraaquabis(tetrazolido-\k<i>N</i>^1^)magnesium
;
_journal_coeditor_code NC2193
_journal_issue 8
_journal_name_full 'Acta Crystallographica Section E'
_journal_page_first m979
_journal_paper_doi 10.1107/S1600536810027625
_journal_volume 66
_journal_year 2010
_chemical_formula_iupac '[Mg (C H N4)2 (H2 O)4]'
_chemical_formula_moiety 'C2 H10 Mg N8 O4'
_chemical_formula_sum 'C2 H10 Mg N8 O4'
_chemical_formula_weight 234.49
_chemical_name_systematic
;
Tetraaquabis(tetrazolido-\k<i>N</i>^1^)magnesium
;
_space_group_IT_number 14
_symmetry_cell_setting monoclinic
_symmetry_space_group_name_Hall '-P 2ybc'
_symmetry_space_group_name_H-M 'P 1 21/c 1'
_atom_sites_solution_hydrogens geom
_atom_sites_solution_primary direct
_atom_sites_solution_secondary difmap
_audit_creation_method SHELXL-97
_cell_angle_alpha 90.00
_cell_angle_beta 99.785(5)
_cell_angle_gamma 90.00
_cell_formula_units_Z 2
_cell_length_a 5.7570(19)
_cell_length_b 11.638(4)
_cell_length_c 6.963(2)
_cell_measurement_reflns_used 1468
_cell_measurement_temperature 173(2)
_cell_measurement_theta_max 26.87
_cell_measurement_theta_min 3.45
_cell_volume 459.7(3)
_computing_cell_refinement 'SAINT (Bruker, 1998)'
_computing_data_collection 'SMART (Bruker, 1998)'
_computing_data_reduction 'SAINT (Bruker, 1998)'
_computing_molecular_graphics 'SHELXTL (Sheldrick, 2008)'
_computing_publication_material 'SHELXTL (Sheldrick, 2008)'
_computing_structure_refinement 'SHELXL97 (Sheldrick, 2008)'
_computing_structure_solution 'SHELXS97 (Sheldrick, 2008)'
_diffrn_ambient_temperature 173(2)
_diffrn_measured_fraction_theta_full 0.978
_diffrn_measured_fraction_theta_max 0.988
_diffrn_measurement_device_type 'Bruker SMART CCD area-detector'
_diffrn_measurement_method 'phi and omega scans'
_diffrn_radiation_monochromator graphite
_diffrn_radiation_source 'fine-focus sealed tube'
_diffrn_radiation_type MoK\a
_diffrn_radiation_wavelength 0.71073
_diffrn_reflns_av_R_equivalents 0.0151
_diffrn_reflns_av_sigmaI/netI 0.0194
_diffrn_reflns_limit_h_max 6
_diffrn_reflns_limit_h_min -5
_diffrn_reflns_limit_k_max 12
_diffrn_reflns_limit_k_min -13
_diffrn_reflns_limit_l_max 8
_diffrn_reflns_limit_l_min -7
_diffrn_reflns_number 1806
_diffrn_reflns_theta_full 25.00
_diffrn_reflns_theta_max 25.00
_diffrn_reflns_theta_min 3.45
_diffrn_standards_decay_% 0
_diffrn_standards_interval_time 0
_diffrn_standards_number 0
_exptl_absorpt_coefficient_mu 0.209
_exptl_absorpt_correction_T_max 0.9554
_exptl_absorpt_correction_T_min 0.9285
_exptl_absorpt_correction_type multi-scan
_exptl_absorpt_process_details '(SADABS; Bruker, 1998)'
_exptl_crystal_colour colorless
_exptl_crystal_density_diffrn 1.694
_exptl_crystal_density_method 'not measured'
_exptl_crystal_description block
_exptl_crystal_F_000 244
_exptl_crystal_size_max 0.36
_exptl_crystal_size_mid 0.28
_exptl_crystal_size_min 0.22
_refine_diff_density_max 0.350
_refine_diff_density_min -0.250
_refine_ls_extinction_method none
_refine_ls_goodness_of_fit_ref 1.013
_refine_ls_hydrogen_treatment mixed
_refine_ls_matrix_type full
_refine_ls_number_parameters 86
_refine_ls_number_reflns 792
_refine_ls_number_restraints 6
_refine_ls_restrained_S_all 1.012
_refine_ls_R_factor_all 0.0375
_refine_ls_R_factor_gt 0.0333
_refine_ls_shift/su_max 0.000
_refine_ls_shift/su_mean 0.000
_refine_ls_structure_factor_coef Fsqd
_refine_ls_weighting_details 'calc w=1/[\s^2^(Fo^2^)+(0.0716P)^2^+0.1838P] where P=(Fo^2^+2Fc^2^)/3'
_refine_ls_weighting_scheme calc
_refine_ls_wR_factor_gt 0.0923
_refine_ls_wR_factor_ref 0.0972
_reflns_number_gt 709
_reflns_number_total 792
_reflns_threshold_expression I>2sigma(I)
_cod_data_source_file nc2193.cif
_cod_data_source_block I
_cod_original_sg_symbol_H-M 'P 21/c'
_cod_database_code 2227013
_cod_database_fobs_code 2227013

loop_
_symmetry_equiv_pos_as_xyz
'x, y, z'
'-x, y+1/2, -z+1/2'
'-x, -y, -z'
'x, -y-1/2, z-1/2'

loop_
_atom_site_type_symbol
_atom_site_label
_atom_site_fract_x
_atom_site_fract_y
_atom_site_fract_z
_atom_site_U_iso_or_equiv
_atom_site_adp_type
_atom_site_calc_flag
_atom_site_refinement_flags
_atom_site_occupancy
_atom_site_disorder_assembly
_atom_site_disorder_group
Mg Mg1 0.5000 0.5000 0.0000 0.0139(3) Uani d S 1 . .
N N1 0.8863(2) 0.31027(12) 0.0878(2) 0.0188(4) Uani d . 1 . .
N N2 0.6554(2) 0.32630(12) 0.02230(19) 0.0154(4) Uani d . 1 . .
C C1 0.5683(3) 0.22168(15) -0.0099(2) 0.0184(4) Uani d . 1 . .
H H1 0.4070 0.2058 -0.0575 0.022 Uiso calc R 1 . .
N N4 0.7331(2) 0.14132(12) 0.0322(2) 0.0199(4) Uani d . 1 . .
O O1 0.2683(2) 0.45460(11) 0.18011(19) 0.0187(3) Uani d D 1 . .
O O2 0.7258(2) 0.54196(11) 0.25064(18) 0.0196(4) Uani d D 1 . .
N N3 0.9328(3) 0.20068(12) 0.0938(2) 0.0200(4) Uani d . 1 . .
H H2A 0.729(4) 0.4945(18) 0.341(3) 0.033(6) Uiso d D 1 . .
H H1A 0.256(4) 0.5042(18) 0.260(3) 0.037(7) Uiso d D 1 . .
H H1B 0.136(4) 0.417(2) 0.150(3) 0.043(7) Uiso d D 1 . .
H H2B 0.819(4) 0.594(2) 0.293(4) 0.045(7) Uiso d D 1 . .

loop_
_atom_site_aniso_label
_atom_site_aniso_U_11
_atom_site_aniso_U_22
_atom_site_aniso_U_33
_atom_site_aniso_U_12
_atom_site_aniso_U_13
_atom_site_aniso_U_23
Mg1 0.0152(4) 0.0058(5) 0.0200(5) -0.0001(3) 0.0007(3) -0.0002(3)
N1 0.0187(8) 0.0104(8) 0.0262(8) 0.0028(6) 0.0011(6) 0.0006(6)
N2 0.0170(7) 0.0095(8) 0.0194(8) 0.0003(6) 0.0017(6) -0.0003(5)
C1 0.0192(8) 0.0115(9) 0.0235(9) -0.0005(7) 0.0006(7) -0.0002(7)
N4 0.0242(8) 0.0090(8) 0.0255(9) 0.0007(6) 0.0015(6) -0.0007(6)
O1 0.0201(7) 0.0106(7) 0.0260(7) -0.0027(5) 0.0053(5) -0.0036(5)
O2 0.0237(7) 0.0105(7) 0.0221(7) -0.0051(5) -0.0034(5) 0.0019(5)
N3 0.0227(8) 0.0108(7) 0.0256(8) 0.0026(6) 0.0014(6) -0.0002(6)

loop_
_atom_type_symbol
_atom_type_description
_atom_type_scat_dispersion_real
_atom_type_scat_dispersion_imag
_atom_type_scat_source
C C 0.0033 0.0016 'International Tables Vol C Tables 4.2.6.8 and 6.1.1.4'
H H 0.0000 0.0000 'International Tables Vol C Tables 4.2.6.8 and 6.1.1.4'
N N 0.0061 0.0033 'International Tables Vol C Tables 4.2.6.8 and 6.1.1.4'
O O 0.0106 0.0060 'International Tables Vol C Tables 4.2.6.8 and 6.1.1.4'
Mg Mg 0.0486 0.0363 'International Tables Vol C Tables 4.2.6.8 and 6.1.1.4'

loop_
_geom_angle_atom_site_label_1
_geom_angle_atom_site_label_2
_geom_angle_atom_site_label_3
_geom_angle_site_symmetry_1
_geom_angle_site_symmetry_3
_geom_angle
_geom_angle_publ_flag
O1 Mg1 O1 3_665 . 180.00(7) ?
O1 Mg1 O2 3_665 3_665 85.69(6) ?
O1 Mg1 O2 . 3_665 94.31(6) ?
O1 Mg1 O2 3_665 . 94.31(6) ?
O1 Mg1 O2 . . 85.69(6) ?
O2 Mg1 O2 3_665 . 180.00(7) ?
O1 Mg1 N2 3_665 . 88.91(5) ?
O1 Mg1 N2 . . 91.09(5) ?
O2 Mg1 N2 3_665 . 91.86(5) ?
O2 Mg1 N2 . . 88.14(5) ?
O1 Mg1 N2 3_665 3_665 91.09(5) ?
O1 Mg1 N2 . 3_665 88.91(5) ?
O2 Mg1 N2 3_665 3_665 88.14(5) ?
O2 Mg1 N2 . 3_665 91.86(5) ?
N2 Mg1 N2 . 3_665 180.0 ?
N3 N1 N2 . . 109.45(13) ?
C1 N2 N1 . . 104.74(13) ?
C1 N2 Mg1 . . 134.05(11) ?
N1 N2 Mg1 . . 121.16(10) ?
N2 C1 N4 . . 112.04(15) ?
N2 C1 H1 . . 124.0 ?
N4 C1 H1 . . 124.0 ?
C1 N4 N3 . . 104.34(15) ?
Mg1 O1 H1A . . 112.3(16) ?
Mg1 O1 H1B . . 128.1(16) ?
H1A O1 H1B . . 110(2) ?
Mg1 O2 H2A . . 114.5(16) ?
Mg1 O2 H2B . . 139.2(17) ?
H2A O2 H2B . . 106(2) ?
N1 N3 N4 . . 109.42(14) ?

loop_
_geom_bond_atom_site_label_1
_geom_bond_atom_site_label_2
_geom_bond_site_symmetry_2
_geom_bond_distance
_geom_bond_publ_flag
Mg1 O1 3_665 2.0492(13) ?
Mg1 O1 . 2.0492(13) ?
Mg1 O2 3_665 2.0499(13) ?
Mg1 O2 . 2.0499(13) ?
Mg1 N2 . 2.2053(15) ?
Mg1 N2 3_665 2.2053(15) ?
N1 N3 . 1.302(2) ?
N1 N2 . 1.343(2) ?
N2 C1 . 1.321(2) ?
C1 N4 . 1.329(2) ?
C1 H1 . 0.9500 ?
N4 N3 . 1.347(2) ?
O1 H1A . 0.812(19) ?
O1 H1B . 0.876(19) ?
O2 H2A . 0.83(2) ?
O2 H2B . 0.83(2) ?

loop_
_geom_hbond_atom_site_label_D
_geom_hbond_atom_site_label_H
_geom_hbond_atom_site_label_A
_geom_hbond_site_symmetry_A
_geom_hbond_distance_DH
_geom_hbond_distance_HA
_geom_hbond_distance_DA
_geom_hbond_angle_DHA
O2 H2B N3 2_755 0.83(2) 1.96(2) 2.7797(19) 173(2)
O1 H1B N1 1_455 0.876(19) 1.889(19) 2.755(2) 169(2)
O1 H1A N4 2_655 0.812(19) 2.149(19) 2.956(2) 173(2)
O2 H2A N4 4_566 0.83(2) 2.06(2) 2.892(2) 171(2)
